data_7000714
loop_
_publ_author_name
'Morgan, Brad P.'
'Galdamez, Gabriela A.'
'Gilliard, Jr., Robert J.'
'Smith, Rhett C.'

_publ_section_title
;
 Canopied trans-chelating bis(N-heterocyclic carbene) ligand:
 synthesis, structure and catalysis
;
_journal_issue 11
_journal_name_full 'Dalton Transactions'
_journal_page_first 2020
_journal_page_last 2028
_journal_paper_doi 10.1039/b815739a
_journal_year 2009
_chemical_formula_moiety 'C48 H42 Cl2 O4 P4 Pd2'
_chemical_formula_sum 'C48 H42 Cl2 O4 P4 Pd2'
_chemical_formula_weight 1090.40
_space_group_IT_number 2
_symmetry_cell_setting triclinic
_symmetry_Int_Tables_number 2
_symmetry_space_group_name_Hall '-P 1'
_symmetry_space_group_name_H-M 'P -1'
_atom_sites_solution_hydrogens geom
_atom_sites_solution_primary direct
_atom_sites_solution_secondary difmap
_audit_creation_method SHELXL-97
_cell_angle_alpha 68.76(3)
_cell_angle_beta 78.84(3)
_cell_angle_gamma 63.27(3)
_cell_formula_units_Z 2
_cell_length_a 11.855(2)
_cell_length_b 13.167(3)
_cell_length_c 17.352(4)
_cell_measurement_reflns_used 6963
_cell_measurement_temperature 153(2)
_cell_measurement_theta_max 26.3856
_cell_measurement_theta_min 3.3777
_cell_volume 2253.3(11)
_computing_cell_refinement 'CrystalClear (Rigaku/MSC,2001)'
_computing_data_collection 'CrystalClear (Rigaku/MSC,2001)'
_computing_data_reduction 'CrystalClear (Rigaku/MSC,2001)'
_computing_molecular_graphics 'SHELXTL 6.10 (Bruker AXS,2000)'
_computing_publication_material 'SHELXTL 6.10 (Bruker AXS,2000)'
_computing_structure_refinement 'SHELXTL 6.10 (Bruker AXS,2000)'
_computing_structure_solution 'SHELXTL 6.10 (Bruker AXS,2000)'
_diffrn_ambient_temperature 153(2)
_diffrn_detector_area_resol_mean 14.6306
_diffrn_measured_fraction_theta_full 0.970
_diffrn_measured_fraction_theta_max 0.970
_diffrn_measurement_details
;
scan:
Number of images: 260
Slice: -40.0000 - 90.0000
Image width: 0.5000
Exp time: 5.0000
Rotation axis: Omega
Omega: 0.0000
Chi: 45.0000
Phi: 0.0000
XTD: 27.5694
2theta: -0.1332
scan:
Number of images: 220
Slice: -30.0000 - 80.0000
Image width: 0.5000
Exp time: 5.0000
Rotation axis: Omega
Omega: 0.0000
Chi: 45.0000
Phi: 90.0000
XTD: 27.5694
2theta: -0.1332

;
_diffrn_measurement_device
;
Mercury CCD (2x2 bin mode)
;
_diffrn_measurement_device_details
;
AFC8: Eulerian 3 circle
;
_diffrn_measurement_method omega
_diffrn_radiation_detector CCD
_diffrn_radiation_monochromator 'Graphite Monochromator'
_diffrn_radiation_source 'Sealed tube'
_diffrn_radiation_type MoK\a
_diffrn_radiation_wavelength 0.71073
_diffrn_reflns_av_R_equivalents 0.0229
_diffrn_reflns_av_sigmaI/netI 0.0369
_diffrn_reflns_limit_h_max 14
_diffrn_reflns_limit_h_min -14
_diffrn_reflns_limit_k_max 14
_diffrn_reflns_limit_k_min -15
_diffrn_reflns_limit_l_max 18
_diffrn_reflns_limit_l_min -20
_diffrn_reflns_number 16023
_diffrn_reflns_reduction_process 'Lp corrections applied'
_diffrn_reflns_theta_full 25.10
_diffrn_reflns_theta_max 25.10
_diffrn_reflns_theta_min 3.15
_diffrn_standards_decay_% 0
_diffrn_standards_interval_count 0
_diffrn_standards_interval_time 0
_diffrn_standards_number 0
_exptl_absorpt_coefficient_mu 1.103
_exptl_absorpt_correction_T_max 0.6715
_exptl_absorpt_correction_T_min 0.5748
_exptl_absorpt_correction_type multi-scan
_exptl_absorpt_process_details 'REQAB, Rigaku/MSC, The Woodlands, TX, USA, 1999.'
_exptl_crystal_colour Yellow
_exptl_crystal_density_diffrn 1.607
_exptl_crystal_density_method 'not measured'
_exptl_crystal_description Prism
_exptl_crystal_F_000 1096
_exptl_crystal_size_max 0.53
_exptl_crystal_size_mid 0.48
_exptl_crystal_size_min 0.36
_refine_diff_density_max 0.924
_refine_diff_density_min -0.998
_refine_diff_density_rms 0.093
_refine_ls_extinction_method none
_refine_ls_goodness_of_fit_ref 1.004
_refine_ls_hydrogen_treatment mixed
_refine_ls_matrix_type full
_refine_ls_number_parameters 567
_refine_ls_number_reflns 7784
_refine_ls_number_restraints 0
_refine_ls_restrained_S_all 1.004
_refine_ls_R_factor_all 0.0436
_refine_ls_R_factor_gt 0.0375
_refine_ls_shift/su_max 0.001
_refine_ls_shift/su_mean 0.000
_refine_ls_structure_factor_coef Fsqd
_refine_ls_weighting_details 'calc w=1/[\s^2^(Fo^2^)+(0.0010P)^2^+8.5864P] where P=(Fo^2^+2Fc^2^)/3'
_refine_ls_weighting_scheme calc
_refine_ls_wR_factor_gt 0.0715
_refine_ls_wR_factor_ref 0.0759
_reflns_number_gt 6880
_reflns_number_total 7784
_reflns_threshold_expression >2sigma(I)
_cod_data_source_file b815739a.txt
_cod_data_source_block {u-ClPd{PPh2OH}{PPh2O}}2
_cod_original_cell_volume 2253.2(8)
_cod_database_code 7000714

loop_
_symmetry_equiv_pos_as_xyz
'x, y, z'
'-x, -y, -z'

loop_
_atom_site_label
_atom_site_type_symbol
_atom_site_fract_x
_atom_site_fract_y
_atom_site_fract_z
_atom_site_U_iso_or_equiv
_atom_site_adp_type
_atom_site_occupancy
_atom_site_symmetry_multiplicity
_atom_site_calc_flag
_atom_site_refinement_flags
_atom_site_disorder_assembly
_atom_site_disorder_group
Pd1 Pd 0.10520(2) 0.35300(2) 0.493556(16) 0.01650(8) Uani 1 1 d . . .
Pd2 Pd 0.08377(2) 0.85646(2) 0.983106(16) 0.01982(8) Uani 1 1 d . . .
Cl1 Cl 0.11584(7) 0.54091(7) 0.47124(5) 0.02045(18) Uani 1 1 d . . .
Cl2 Cl -0.11189(8) 0.96021(8) 1.05074(6) 0.02400(19) Uani 1 1 d . . .
P1 P 0.06855(8) 0.19364(8) 0.50580(6) 0.02003(19) Uani 1 1 d . . .
P2 P 0.31268(8) 0.25892(8) 0.46470(5) 0.01771(19) Uani 1 1 d . . .
P3 P 0.28338(8) 0.76160(8) 0.94121(6) 0.0205(2) Uani 1 1 d . . .
P4 P 0.04358(9) 0.69626(8) 1.00716(6) 0.0226(2) Uani 1 1 d . . .
O1 O 0.1756(2) 0.0901(2) 0.47902(18) 0.0287(6) Uani 1 1 d . . .
H49 H 0.264(4) 0.085(4) 0.462(3) 0.034 Uiso 1 1 d . . .
O2 O 0.3584(2) 0.1338(2) 0.45630(16) 0.0233(5) Uani 1 1 d . . .
O3 O 0.3262(2) 0.6354(2) 0.93508(17) 0.0277(6) Uani 1 1 d . . .
H50 H 0.269(4) 0.588(4) 0.965(3) 0.033 Uiso 1 1 d . . .
O4 O 0.1503(3) 0.5838(2) 0.99052(18) 0.0322(6) Uani 1 1 d . . .
C1 C 0.0134(3) 0.1346(3) 0.6090(2) 0.0254(8) Uani 1 1 d . . .
C2 C 0.0164(4) 0.1728(4) 0.6720(3) 0.0351(10) Uani 1 1 d . . .
H2 H 0.0452 0.2336 0.6609 0.042 Uiso 1 1 calc R . .
C3 C -0.0225(5) 0.1231(4) 0.7525(3) 0.0476(12) Uani 1 1 d . . .
H3 H -0.0198 0.1499 0.7959 0.057 Uiso 1 1 calc R . .
C4 C -0.0644(4) 0.0356(4) 0.7690(3) 0.0442(11) Uani 1 1 d . . .
H4 H -0.0918 0.0025 0.8236 0.053 Uiso 1 1 calc R . .
C5 C -0.0669(4) -0.0044(4) 0.7063(3) 0.0405(11) Uani 1 1 d . . .
H5 H -0.0951 -0.0657 0.7181 0.049 Uiso 1 1 calc R . .
C6 C -0.0286(4) 0.0442(4) 0.6267(3) 0.0345(9) Uani 1 1 d . . .
H6 H -0.0307 0.0165 0.5837 0.041 Uiso 1 1 calc R . .
C7 C -0.0606(3) 0.2516(3) 0.4385(2) 0.0242(8) Uani 1 1 d . . .
C8 C -0.0329(4) 0.2709(4) 0.3541(3) 0.0402(10) Uani 1 1 d . . .
H8 H 0.0521 0.2511 0.3335 0.048 Uiso 1 1 calc R . .
C9 C -0.1298(5) 0.3193(5) 0.2996(3) 0.0540(13) Uani 1 1 d . . .
H9 H -0.1105 0.3313 0.2421 0.065 Uiso 1 1 calc R . .
C10 C -0.2526(4) 0.3495(4) 0.3286(3) 0.0481(12) Uani 1 1 d . . .
H10 H -0.3184 0.3831 0.2913 0.058 Uiso 1 1 calc R . .
C11 C -0.2807(4) 0.3315(4) 0.4118(3) 0.0384(10) Uani 1 1 d . . .
H11 H -0.3661 0.3525 0.4316 0.046 Uiso 1 1 calc R . .
C12 C -0.1856(4) 0.2827(4) 0.4670(3) 0.0325(9) Uani 1 1 d . . .
H12 H -0.2061 0.2707 0.5244 0.039 Uiso 1 1 calc R . .
C13 C 0.4139(3) 0.2434(3) 0.5382(2) 0.0215(7) Uani 1 1 d . . .
C14 C 0.5331(3) 0.1502(3) 0.5464(2) 0.0279(8) Uani 1 1 d . . .
H14 H 0.5565 0.0960 0.5160 0.033 Uiso 1 1 calc R . .
C15 C 0.6190(4) 0.1347(4) 0.5983(3) 0.0317(9) Uani 1 1 d . . .
H15 H 0.6999 0.0694 0.6039 0.038 Uiso 1 1 calc R . .
C16 C 0.5874(4) 0.2134(4) 0.6416(2) 0.0328(9) Uani 1 1 d . . .
H16 H 0.6462 0.2030 0.6770 0.039 Uiso 1 1 calc R . .
C17 C 0.4691(4) 0.3079(4) 0.6332(3) 0.0450(12) Uani 1 1 d . . .
H17 H 0.4473 0.3636 0.6621 0.054 Uiso 1 1 calc R . .
C18 C 0.3827(4) 0.3217(4) 0.5830(3) 0.0356(10) Uani 1 1 d . . .
H18 H 0.3009 0.3855 0.5791 0.043 Uiso 1 1 calc R . .
C19 C 0.3564(3) 0.3485(3) 0.3670(2) 0.0213(8) Uani 1 1 d . . .
C20 C 0.3770(3) 0.4475(3) 0.3590(2) 0.0256(8) Uani 1 1 d . . .
H20 H 0.3702 0.4707 0.4062 0.031 Uiso 1 1 calc R . .
C21 C 0.4076(4) 0.5122(4) 0.2820(3) 0.0353(10) Uani 1 1 d . . .
H21 H 0.4196 0.5813 0.2763 0.042 Uiso 1 1 calc R . .
C22 C 0.4210(4) 0.4782(4) 0.2136(3) 0.0369(10) Uani 1 1 d . . .
H22 H 0.4437 0.5225 0.1612 0.044 Uiso 1 1 calc R . .
C23 C 0.4012(4) 0.3792(4) 0.2212(2) 0.0373(10) Uani 1 1 d . . .
H23 H 0.4101 0.3554 0.1740 0.045 Uiso 1 1 calc R . .
C24 C 0.3685(4) 0.3150(4) 0.2976(2) 0.0294(9) Uani 1 1 d . . .
H24 H 0.3542 0.2474 0.3027 0.035 Uiso 1 1 calc R . .
C25 C 0.3150(3) 0.8498(3) 0.8394(2) 0.0234(8) Uani 1 1 d . . .
C26 C 0.3698(4) 0.9287(4) 0.8258(3) 0.0316(9) Uani 1 1 d . . .
H26 H 0.3916 0.9399 0.8712 0.038 Uiso 1 1 calc R . .
C27 C 0.3927(4) 0.9914(4) 0.7446(3) 0.0400(11) Uani 1 1 d . . .
H27 H 0.4299 1.0458 0.7345 0.048 Uiso 1 1 calc R . .
C28 C 0.3614(4) 0.9748(4) 0.6790(3) 0.0384(10) Uani 1 1 d . . .
H28 H 0.3794 1.0163 0.6241 0.046 Uiso 1 1 calc R . .
C29 C 0.3043(4) 0.8985(4) 0.6921(2) 0.0363(10) Uani 1 1 d . . .
H29 H 0.2815 0.8889 0.6465 0.044 Uiso 1 1 calc R . .
C30 C 0.2808(4) 0.8364(4) 0.7719(2) 0.0306(9) Uani 1 1 d . . .
H30 H 0.2411 0.7842 0.7812 0.037 Uiso 1 1 calc R . .
C31 C 0.3879(3) 0.7481(3) 1.0112(2) 0.0240(8) Uani 1 1 d . . .
C32 C 0.5155(4) 0.6743(4) 1.0062(2) 0.0319(9) Uani 1 1 d . . .
H32 H 0.5459 0.6342 0.9657 0.038 Uiso 1 1 calc R . .
C33 C 0.5991(4) 0.6587(4) 1.0599(3) 0.0366(10) Uani 1 1 d . . .
H33 H 0.6862 0.6080 1.0561 0.044 Uiso 1 1 calc R . .
C34 C 0.5560(4) 0.7164(4) 1.1184(3) 0.0387(10) Uani 1 1 d . . .
H34 H 0.6136 0.7066 1.1545 0.046 Uiso 1 1 calc R . .
C35 C 0.4290(4) 0.7888(4) 1.1252(3) 0.0406(11) Uani 1 1 d . . .
H35 H 0.3993 0.8276 1.1664 0.049 Uiso 1 1 calc R . .
C36 C 0.3452(4) 0.8048(4) 1.0718(3) 0.0332(9) Uani 1 1 d . . .
H36 H 0.2580 0.8547 1.0765 0.040 Uiso 1 1 calc R . .
C37 C -0.0876(4) 0.7381(3) 0.9457(2) 0.0248(8) Uani 1 1 d . . .
C38 C -0.1999(4) 0.8408(4) 0.9392(3) 0.0359(10) Uani 1 1 d . . .
H38 H -0.2124 0.8920 0.9700 0.043 Uiso 1 1 calc R . .
C39 C -0.2936(4) 0.8692(4) 0.8883(3) 0.0420(11) Uani 1 1 d . . .
H39 H -0.3698 0.9394 0.8844 0.050 Uiso 1 1 calc R . .
C40 C -0.2763(4) 0.7962(4) 0.8434(3) 0.0397(10) Uani 1 1 d . . .
H40 H -0.3395 0.8169 0.8074 0.048 Uiso 1 1 calc R . .
C41 C -0.1680(5) 0.6933(4) 0.8505(3) 0.0445(11) Uani 1 1 d . . .
H41 H -0.1577 0.6418 0.8205 0.053 Uiso 1 1 calc R . .
C42 C -0.0739(4) 0.6637(4) 0.9010(3) 0.0372(10) Uani 1 1 d . . .
H42 H 0.0009 0.5922 0.9053 0.045 Uiso 1 1 calc R . .
C43 C -0.0047(4) 0.6537(3) 1.1150(2) 0.0248(8) Uani 1 1 d . . .
C44 C 0.0842(4) 0.6135(5) 1.1725(3) 0.0465(12) Uani 1 1 d . . .
H44 H 0.1657 0.6121 1.1542 0.056 Uiso 1 1 calc R . .
C45 C 0.0564(5) 0.5757(4) 1.2560(3) 0.0461(12) Uani 1 1 d . . .
H45 H 0.1199 0.5464 1.2943 0.055 Uiso 1 1 calc R . .
C46 C -0.0590(5) 0.5794(5) 1.2845(3) 0.0512(13) Uani 1 1 d . . .
C47A C -0.165(3) 0.660(6) 1.2282(8) 0.061(12) Uani 0.50(7) 1 d P . .
C47B C -0.1355(13) 0.590(3) 1.2289(8) 0.039(6) Uani 0.50(7) 1 d P . .
C48A C -0.139(4) 0.695(7) 1.1443(10) 0.040(12) Uani 0.42(10) 1 d P . .
C48B C -0.1100(19) 0.635(4) 1.1417(7) 0.037(6) Uani 0.58(10) 1 d P . .

loop_
_atom_site_aniso_label
_atom_site_aniso_U_11
_atom_site_aniso_U_22
_atom_site_aniso_U_33
_atom_site_aniso_U_23
_atom_site_aniso_U_13
_atom_site_aniso_U_12
Pd1 0.01474(14) 0.01444(13) 0.01957(14) -0.00661(10) 0.00050(10) -0.00490(10)
Pd2 0.01935(15) 0.01878(14) 0.02194(15) -0.00702(11) 0.00130(10) -0.00876(11)
Cl1 0.0153(4) 0.0159(4) 0.0311(5) -0.0095(3) 0.0031(3) -0.0073(3)
Cl2 0.0213(4) 0.0216(4) 0.0328(5) -0.0120(4) 0.0053(4) -0.0118(4)
P1 0.0188(4) 0.0162(4) 0.0283(5) -0.0105(4) 0.0007(4) -0.0078(4)
P2 0.0139(4) 0.0173(4) 0.0205(4) -0.0079(4) 0.0009(3) -0.0044(3)
P3 0.0185(4) 0.0205(5) 0.0224(5) -0.0078(4) 0.0015(4) -0.0080(4)
P4 0.0256(5) 0.0210(5) 0.0243(5) -0.0064(4) -0.0005(4) -0.0128(4)
O1 0.0212(14) 0.0203(13) 0.0496(17) -0.0197(12) 0.0035(12) -0.0080(11)
O2 0.0181(12) 0.0180(12) 0.0316(14) -0.0126(11) 0.0005(10) -0.0025(10)
O3 0.0259(14) 0.0229(14) 0.0347(15) -0.0118(12) 0.0052(11) -0.0107(12)
O4 0.0312(15) 0.0191(13) 0.0457(17) -0.0118(12) 0.0005(13) -0.0094(12)
C1 0.0204(18) 0.0185(18) 0.031(2) -0.0022(16) -0.0044(15) -0.0055(15)
C2 0.046(3) 0.030(2) 0.032(2) -0.0037(18) -0.0057(19) -0.021(2)
C3 0.069(3) 0.045(3) 0.027(2) -0.003(2) -0.007(2) -0.025(3)
C4 0.046(3) 0.040(3) 0.035(2) 0.002(2) 0.001(2) -0.019(2)
C5 0.036(2) 0.030(2) 0.050(3) -0.001(2) 0.004(2) -0.020(2)
C6 0.032(2) 0.028(2) 0.044(3) -0.0104(19) -0.0029(18) -0.0131(18)
C7 0.0248(19) 0.0201(18) 0.033(2) -0.0117(16) -0.0045(16) -0.0094(15)
C8 0.031(2) 0.054(3) 0.040(2) -0.023(2) -0.0002(19) -0.015(2)
C9 0.048(3) 0.075(4) 0.037(3) -0.024(3) -0.006(2) -0.018(3)
C10 0.040(3) 0.054(3) 0.055(3) -0.022(2) -0.021(2) -0.012(2)
C11 0.024(2) 0.043(3) 0.051(3) -0.020(2) -0.0058(19) -0.0117(19)
C12 0.024(2) 0.039(2) 0.040(2) -0.0149(19) -0.0010(17) -0.0146(18)
C13 0.0192(18) 0.0222(18) 0.0207(18) -0.0054(15) 0.0008(14) -0.0082(15)
C14 0.0212(19) 0.028(2) 0.035(2) -0.0138(17) -0.0043(16) -0.0058(16)
C15 0.0207(19) 0.031(2) 0.039(2) -0.0104(18) -0.0082(17) -0.0039(17)
C16 0.023(2) 0.045(2) 0.029(2) -0.0112(19) -0.0084(16) -0.0109(18)
C17 0.036(2) 0.053(3) 0.050(3) -0.033(2) -0.011(2) -0.005(2)
C18 0.022(2) 0.043(2) 0.039(2) -0.024(2) -0.0100(17) 0.0000(18)
C19 0.0124(16) 0.0254(19) 0.0211(18) -0.0076(15) -0.0007(13) -0.0033(14)
C20 0.0188(18) 0.030(2) 0.0256(19) -0.0077(16) 0.0016(15) -0.0103(16)
C21 0.027(2) 0.039(2) 0.037(2) -0.0028(19) -0.0012(17) -0.0185(19)
C22 0.031(2) 0.044(3) 0.025(2) 0.0013(19) 0.0003(17) -0.016(2)
C23 0.037(2) 0.049(3) 0.021(2) -0.0127(19) 0.0011(17) -0.013(2)
C24 0.030(2) 0.031(2) 0.024(2) -0.0099(17) -0.0013(16) -0.0088(17)
C25 0.0181(18) 0.0231(19) 0.0244(19) -0.0079(15) 0.0019(14) -0.0054(15)
C26 0.032(2) 0.034(2) 0.031(2) -0.0072(18) -0.0022(17) -0.0169(18)
C27 0.041(3) 0.036(2) 0.040(2) -0.002(2) 0.004(2) -0.022(2)
C28 0.036(2) 0.040(2) 0.024(2) -0.0012(18) 0.0016(17) -0.012(2)
C29 0.034(2) 0.045(3) 0.024(2) -0.0095(19) -0.0055(17) -0.011(2)
C30 0.028(2) 0.036(2) 0.028(2) -0.0114(17) 0.0000(16) -0.0127(18)
C31 0.0220(19) 0.0254(19) 0.0223(18) -0.0046(15) 0.0024(14) -0.0113(16)
C32 0.026(2) 0.036(2) 0.029(2) -0.0114(18) 0.0061(16) -0.0112(18)
C33 0.024(2) 0.042(2) 0.038(2) -0.012(2) -0.0020(17) -0.0098(19)
C34 0.034(2) 0.053(3) 0.034(2) -0.012(2) -0.0077(18) -0.021(2)
C35 0.043(3) 0.048(3) 0.033(2) -0.019(2) -0.0070(19) -0.013(2)
C36 0.027(2) 0.035(2) 0.032(2) -0.0125(18) -0.0053(17) -0.0048(18)
C37 0.031(2) 0.028(2) 0.0213(18) -0.0058(15) 0.0000(15) -0.0187(17)
C38 0.034(2) 0.043(3) 0.042(2) -0.024(2) -0.0019(19) -0.017(2)
C39 0.033(2) 0.040(3) 0.060(3) -0.019(2) -0.013(2) -0.014(2)
C40 0.046(3) 0.048(3) 0.037(2) -0.014(2) -0.010(2) -0.025(2)
C41 0.054(3) 0.055(3) 0.043(3) -0.028(2) -0.006(2) -0.027(3)
C42 0.044(3) 0.034(2) 0.040(2) -0.018(2) -0.002(2) -0.016(2)
C43 0.030(2) 0.0232(19) 0.0238(19) -0.0047(15) -0.0033(15) -0.0145(16)
C44 0.029(2) 0.064(3) 0.032(2) -0.014(2) -0.0074(18) -0.007(2)
C45 0.044(3) 0.047(3) 0.029(2) -0.008(2) -0.015(2) -0.002(2)
C46 0.069(4) 0.068(3) 0.024(2) -0.002(2) -0.007(2) -0.043(3)
C47A 0.059(12) 0.10(3) 0.033(6) 0.013(8) -0.005(6) -0.062(18)
C47B 0.036(6) 0.044(14) 0.029(5) 0.006(6) -0.003(4) -0.023(7)
C48A 0.036(12) 0.07(3) 0.026(6) -0.003(8) 0.002(6) -0.037(16)
C48B 0.034(6) 0.049(16) 0.023(4) -0.003(5) -0.002(3) -0.020(8)

loop_
_atom_type_symbol
_atom_type_description
_atom_type_scat_dispersion_real
_atom_type_scat_dispersion_imag
_atom_type_scat_source
C C 0.0033 0.0016 'International Tables Vol C Tables 4.2.6.8 and 6.1.1.4'
H H 0.0000 0.0000 'International Tables Vol C Tables 4.2.6.8 and 6.1.1.4'
O O 0.0106 0.0060 'International Tables Vol C Tables 4.2.6.8 and 6.1.1.4'
P P 0.1023 0.0942 'International Tables Vol C Tables 4.2.6.8 and 6.1.1.4'
Cl Cl 0.1484 0.1585 'International Tables Vol C Tables 4.2.6.8 and 6.1.1.4'
Pd Pd -0.9988 1.0072 'International Tables Vol C Tables 4.2.6.8 and 6.1.1.4'

loop_
_geom_angle_atom_site_label_1
_geom_angle_atom_site_label_2
_geom_angle_atom_site_label_3
_geom_angle
_geom_angle_site_symmetry_1
_geom_angle_site_symmetry_3
_geom_angle_publ_flag
P2 Pd1 P1 92.56(4) . . ?
P2 Pd1 Cl1 93.85(4) . . ?
P1 Pd1 Cl1 171.87(3) . . ?
P2 Pd1 Cl1 177.06(3) . 2_566 ?
P1 Pd1 Cl1 89.77(4) . 2_566 ?
Cl1 Pd1 Cl1 83.99(4) . 2_566 ?
P3 Pd2 P4 91.69(5) . . ?
P3 Pd2 Cl2 168.14(4) . . ?
P4 Pd2 Cl2 93.84(4) . . ?
P3 Pd2 Cl2 91.09(4) . 2_577 ?
P4 Pd2 Cl2 175.05(3) . 2_577 ?
Cl2 Pd2 Cl2 84.19(4) . 2_577 ?
Pd1 Cl1 Pd1 96.01(4) . 2_566 ?
Pd2 Cl2 Pd2 95.81(4) . 2_577 ?
O1 P1 C1 108.99(17) . . ?
O1 P1 C7 105.99(17) . . ?
C1 P1 C7 106.61(18) . . ?
O1 P1 Pd1 117.83(11) . . ?
C1 P1 Pd1 111.19(13) . . ?
C7 P1 Pd1 105.49(12) . . ?
O2 P2 C13 106.40(16) . . ?
O2 P2 C19 105.65(16) . . ?
C13 P2 C19 103.87(16) . . ?
O2 P2 Pd1 116.85(11) . . ?
C13 P2 Pd1 113.46(12) . . ?
C19 P2 Pd1 109.56(12) . . ?
O3 P3 C25 105.17(17) . . ?
O3 P3 C31 106.71(17) . . ?
C25 P3 C31 107.53(17) . . ?
O3 P3 Pd2 118.80(11) . . ?
C25 P3 Pd2 109.91(12) . . ?
C31 P3 Pd2 108.18(13) . . ?
O4 P4 C43 107.36(17) . . ?
O4 P4 C37 106.33(17) . . ?
C43 P4 C37 108.07(17) . . ?
O4 P4 Pd2 118.45(11) . . ?
C43 P4 Pd2 106.73(13) . . ?
C37 P4 Pd2 109.52(13) . . ?
P1 O1 H49 124(2) . . ?
P3 O3 H50 118(2) . . ?
P4 O4 H50 116.4(17) . . ?
C2 C1 C6 119.0(4) . . ?
C2 C1 P1 121.1(3) . . ?
C6 C1 P1 119.8(3) . . ?
C1 C2 C3 120.6(4) . . ?
C1 C2 H2 119.7 . . ?
C3 C2 H2 119.7 . . ?
C4 C3 C2 120.0(5) . . ?
C4 C3 H3 120.0 . . ?
C2 C3 H3 120.0 . . ?
C3 C4 C5 120.0(4) . . ?
C3 C4 H4 120.0 . . ?
C5 C4 H4 120.0 . . ?
C4 C5 C6 120.3(4) . . ?
C4 C5 H5 119.8 . . ?
C6 C5 H5 119.8 . . ?
C5 C6 C1 120.1(4) . . ?
C5 C6 H6 119.9 . . ?
C1 C6 H6 119.9 . . ?
C12 C7 C8 118.9(4) . . ?
C12 C7 P1 122.9(3) . . ?
C8 C7 P1 118.1(3) . . ?
C7 C8 C9 120.1(4) . . ?
C7 C8 H8 120.0 . . ?
C9 C8 H8 120.0 . . ?
C10 C9 C8 120.3(5) . . ?
C10 C9 H9 119.9 . . ?
C8 C9 H9 119.9 . . ?
C9 C10 C11 120.0(4) . . ?
C9 C10 H10 120.0 . . ?
C11 C10 H10 120.0 . . ?
C10 C11 C12 120.6(4) . . ?
C10 C11 H11 119.7 . . ?
C12 C11 H11 119.7 . . ?
C11 C12 C7 120.1(4) . . ?
C11 C12 H12 120.0 . . ?
C7 C12 H12 120.0 . . ?
C14 C13 C18 118.2(3) . . ?
C14 C13 P2 117.0(3) . . ?
C18 C13 P2 124.7(3) . . ?
C13 C14 C15 121.0(4) . . ?
C13 C14 H14 119.5 . . ?
C15 C14 H14 119.5 . . ?
C16 C15 C14 120.2(4) . . ?
C16 C15 H15 119.9 . . ?
C14 C15 H15 119.9 . . ?
C15 C16 C17 119.4(4) . . ?
C15 C16 H16 120.3 . . ?
C17 C16 H16 120.3 . . ?
C18 C17 C16 120.3(4) . . ?
C18 C17 H17 119.8 . . ?
C16 C17 H17 119.8 . . ?
C17 C18 C13 120.8(4) . . ?
C17 C18 H18 119.6 . . ?
C13 C18 H18 119.6 . . ?
C20 C19 C24 119.4(3) . . ?
C20 C19 P2 123.2(3) . . ?
C24 C19 P2 117.4(3) . . ?
C21 C20 C19 119.5(4) . . ?
C21 C20 H20 120.3 . . ?
C19 C20 H20 120.3 . . ?
C22 C21 C20 121.0(4) . . ?
C22 C21 H21 119.5 . . ?
C20 C21 H21 119.5 . . ?
C21 C22 C23 119.8(4) . . ?
C21 C22 H22 120.1 . . ?
C23 C22 H22 120.1 . . ?
C24 C23 C22 119.7(4) . . ?
C24 C23 H23 120.1 . . ?
C22 C23 H23 120.1 . . ?
C23 C24 C19 120.5(4) . . ?
C23 C24 H24 119.7 . . ?
C19 C24 H24 119.7 . . ?
C26 C25 C30 119.8(4) . . ?
C26 C25 P3 123.3(3) . . ?
C30 C25 P3 116.9(3) . . ?
C25 C26 C27 119.0(4) . . ?
C25 C26 H26 120.5 . . ?
C27 C26 H26 120.5 . . ?
C28 C27 C26 120.4(4) . . ?
C28 C27 H27 119.8 . . ?
C26 C27 H27 119.8 . . ?
C27 C28 C29 120.8(4) . . ?
C27 C28 H28 119.6 . . ?
C29 C28 H28 119.6 . . ?
C30 C29 C28 119.5(4) . . ?
C30 C29 H29 120.3 . . ?
C28 C29 H29 120.3 . . ?
C29 C30 C25 120.5(4) . . ?
C29 C30 H30 119.7 . . ?
C25 C30 H30 119.7 . . ?
C32 C31 C36 118.8(4) . . ?
C32 C31 P3 118.3(3) . . ?
C36 C31 P3 122.9(3) . . ?
C33 C32 C31 120.5(4) . . ?
C33 C32 H32 119.8 . . ?
C31 C32 H32 119.8 . . ?
C34 C33 C32 120.1(4) . . ?
C34 C33 H33 120.0 . . ?
C32 C33 H33 120.0 . . ?
C33 C34 C35 120.3(4) . . ?
C33 C34 H34 119.9 . . ?
C35 C34 H34 119.9 . . ?
C34 C35 C36 120.0(4) . . ?
C34 C35 H35 120.0 . . ?
C36 C35 H35 120.0 . . ?
C35 C36 C31 120.4(4) . . ?
C35 C36 H36 119.8 . . ?
C31 C36 H36 119.8 . . ?
C38 C37 C42 118.0(4) . . ?
C38 C37 P4 124.2(3) . . ?
C42 C37 P4 117.8(3) . . ?
C39 C38 C37 120.8(4) . . ?
C39 C38 H38 119.6 . . ?
C37 C38 H38 119.6 . . ?
C40 C39 C38 120.0(4) . . ?
C40 C39 H39 120.0 . . ?
C38 C39 H39 120.0 . . ?
C41 C40 C39 120.1(4) . . ?
C41 C40 H40 119.9 . . ?
C39 C40 H40 119.9 . . ?
C40 C41 C42 120.5(4) . . ?
C40 C41 H41 119.7 . . ?
C42 C41 H41 119.7 . . ?
C41 C42 C37 120.5(4) . . ?
C41 C42 H42 119.7 . . ?
C37 C42 H42 119.7 . . ?
C48B C43 C44 117.9(6) . . ?
C48B C43 C48A 29.4(9) . . ?
C44 C43 C48A 116.8(8) . . ?
C48B C43 P4 123.4(7) . . ?
C44 C43 P4 117.2(3) . . ?
C48A C43 P4 122.9(9) . . ?
C45 C44 C43 120.9(4) . . ?
C45 C44 H44 119.5 . . ?
C43 C44 H44 119.5 . . ?
C46 C45 C44 121.3(4) . . ?
C46 C45 H45 119.3 . . ?
C44 C45 H45 119.3 . . ?
C45 C46 C47B 117.0(7) . . ?
C45 C46 C47A 117.6(6) . . ?
C47B C46 C47A 33.2(9) . . ?
C47B C47A C48A 90(5) . . ?
C47B C47A C46 66(3) . . ?
C48A C47A C46 118(3) . . ?
C47B C47A C48B 63(3) . . ?
C48A C47A C48B 27(2) . . ?
C46 C47A C48B 104(3) . . ?
C47A C47B C46 80(3) . . ?
C47A C47B C48B 86(3) . . ?
C46 C47B C48B 119.5(17) . . ?
C47A C47B C48A 59(4) . . ?
C46 C47B C48A 111(2) . . ?
C48B C47B C48A 27.0(10) . . ?
C48B C48A C47A 94(5) . . ?
C48B C48A C43 65(4) . . ?
C47A C48A C43 118(3) . . ?
C48B C48A C47B 64(3) . . ?
C47A C48A C47B 30.9(19) . . ?
C43 C48A C47B 102(4) . . ?
C48A C48B C43 86(4) . . ?
C48A C48B C47B 89(3) . . ?
C43 C48B C47B 119.8(12) . . ?
C48A C48B C47A 59(3) . . ?
C43 C48B C47A 112(2) . . ?
C47B C48B C47A 30.7(9) . . ?

loop_
_geom_bond_atom_site_label_1
_geom_bond_atom_site_label_2
_geom_bond_distance
_geom_bond_site_symmetry_2
_geom_bond_publ_flag
Pd1 P2 2.2510(12) . ?
Pd1 P1 2.2578(10) . ?
Pd1 Cl1 2.4198(10) . ?
Pd1 Cl1 2.4284(12) 2_566 ?
Pd2 P3 2.2410(13) . ?
Pd2 P4 2.2449(11) . ?
Pd2 Cl2 2.4251(13) . ?
Pd2 Cl2 2.4297(10) 2_577 ?
Cl1 Pd1 2.4284(12) 2_566 ?
Cl2 Pd2 2.4297(10) 2_577 ?
P1 O1 1.537(3) . ?
P1 C1 1.798(4) . ?
P1 C7 1.812(4) . ?
P2 O2 1.539(3) . ?
P2 C13 1.814(4) . ?
P2 C19 1.815(4) . ?
P3 O3 1.542(3) . ?
P3 C25 1.805(4) . ?
P3 C31 1.808(4) . ?
P4 O4 1.536(3) . ?
P4 C43 1.805(4) . ?
P4 C37 1.818(4) . ?
O1 H49 1.01(4) . ?
O3 H50 1.06(4) . ?
O4 H50 1.41(4) . ?
C1 C2 1.371(6) . ?
C1 C6 1.402(5) . ?
C2 C3 1.397(6) . ?
C2 H2 0.9500 . ?
C3 C4 1.370(7) . ?
C3 H3 0.9500 . ?
C4 C5 1.379(7) . ?
C4 H4 0.9500 . ?
C5 C6 1.380(6) . ?
C5 H5 0.9500 . ?
C6 H6 0.9500 . ?
C7 C12 1.388(5) . ?
C7 C8 1.392(6) . ?
C8 C9 1.394(6) . ?
C8 H8 0.9500 . ?
C9 C10 1.368(7) . ?
C9 H9 0.9500 . ?
C10 C11 1.373(7) . ?
C10 H10 0.9500 . ?
C11 C12 1.386(6) . ?
C11 H11 0.9500 . ?
C12 H12 0.9500 . ?
C13 C14 1.384(5) . ?
C13 C18 1.389(5) . ?
C14 C15 1.387(5) . ?
C14 H14 0.9500 . ?
C15 C16 1.373(6) . ?
C15 H15 0.9500 . ?
C16 C17 1.383(6) . ?
C16 H16 0.9500 . ?
C17 C18 1.380(6) . ?
C17 H17 0.9500 . ?
C18 H18 0.9500 . ?
C19 C20 1.387(5) . ?
C19 C24 1.387(5) . ?
C20 C21 1.382(5) . ?
C20 H20 0.9500 . ?
C21 C22 1.372(6) . ?
C21 H21 0.9500 . ?
C22 C23 1.381(6) . ?
C22 H22 0.9500 . ?
C23 C24 1.380(6) . ?
C23 H23 0.9500 . ?
C24 H24 0.9500 . ?
C25 C26 1.389(5) . ?
C25 C30 1.401(5) . ?
C26 C27 1.397(6) . ?
C26 H26 0.9500 . ?
C27 C28 1.376(6) . ?
C27 H27 0.9500 . ?
C28 C29 1.380(6) . ?
C28 H28 0.9500 . ?
C29 C30 1.378(6) . ?
C29 H29 0.9500 . ?
C30 H30 0.9500 . ?
C31 C32 1.389(5) . ?
C31 C36 1.393(6) . ?
C32 C33 1.389(6) . ?
C32 H32 0.9500 . ?
C33 C34 1.370(6) . ?
C33 H33 0.9500 . ?
C34 C35 1.382(6) . ?
C34 H34 0.9500 . ?
C35 C36 1.385(6) . ?
C35 H35 0.9500 . ?
C36 H36 0.9500 . ?
C37 C38 1.394(6) . ?
C37 C42 1.395(6) . ?
C38 C39 1.386(6) . ?
C38 H38 0.9500 . ?
C39 C40 1.369(6) . ?
C39 H39 0.9500 . ?
C40 C41 1.369(7) . ?
C40 H40 0.9500 . ?
C41 C42 1.380(6) . ?
C41 H41 0.9500 . ?
C42 H42 0.9500 . ?
C43 C48B 1.344(15) . ?
C43 C44 1.382(6) . ?
C43 C48A 1.48(5) . ?
C44 C45 1.377(6) . ?
C44 H44 0.9500 . ?
C45 C46 1.347(7) . ?
C45 H45 0.9500 . ?
C46 C47B 1.377(16) . ?
C46 C47A 1.48(3) . ?
C47A C47B 0.82(3) . ?
C47A C48A 1.38(2) . ?
C47A C48B 1.61(5) . ?
C47B C48B 1.436(18) . ?
C47B C48A 1.60(5) . ?
C48A C48B 0.73(4) . ?

loop_
_geom_hbond_atom_site_label_D
_geom_hbond_atom_site_label_H
_geom_hbond_atom_site_label_A
_geom_hbond_distance_DH
_geom_hbond_distance_HA
_geom_hbond_distance_DA
_geom_hbond_angle_DHA
_geom_hbond_site_symmetry_A
O1 H49 O2 1.01(4) 1.49(4) 2.411(4) 148(4) .
O3 H50 O4 1.06(4) 1.41(4) 2.400(4) 152(4) .
